data_2107240
loop_
_publ_author_name
'Wieghardt, K.'
'Weiss, J.'

_publ_section_title
;
 Die Kristallstrukturen von Hexamminchrom(III) Hexafluoromanganat(III) und
 Hexamminchrom(III) Hexafluoroferrat(III)
;
_journal_name_full 'Acta Crystallographica B (24,1968-38,1982)'
_journal_page_first 529
_journal_page_last 534
_journal_volume 28
_journal_year 1972
_chemical_formula_sum 'Cr F6 Fe H18 N6'
_chemical_name_systematic '(Cr (N H3)6) Fe F6'
_space_group_IT_number 205
_symmetry_space_group_name_Hall '-P 2ac 2ab 3'
_symmetry_space_group_name_H-M 'P a -3'
_cell_angle_alpha 90
_cell_angle_beta 90
_cell_angle_gamma 90
_cell_formula_units_Z 4
_cell_length_a 10.079
_cell_length_b 10.079
_cell_length_c 10.079
_cell_volume 1023.888
_citation_journal_id_ASTM ACBCAR
_cod_data_source_file Wieghardt_ACBCAR_1972_1762.cif
_cod_data_source_block H18Cr1F6Fe1N6
_cod_original_formula_sum 'H18 Cr1 F6 Fe1 N6'
_cod_database_code 2107240

loop_
_symmetry_equiv_pos_as_xyz
x,y,z
-x+1/2,-y,z+1/2
x+1/2,-y+1/2,-z
-x,y+1/2,-z+1/2
z,x,y
-z+1/2,-x,y+1/2
z+1/2,-x+1/2,-y
-z,x+1/2,-y+1/2
y,z,x
y+1/2,-z+1/2,-x
-y,z+1/2,-x+1/2
-y+1/2,-z,x+1/2
-x,-y,-z
x-1/2,y,-z-1/2
-x-1/2,y-1/2,z
x,-y-1/2,z-1/2
-z,-x,-y
z-1/2,x,-y-1/2
-z-1/2,x-1/2,y
z,-x-1/2,y-1/2
-y,-z,-x
-y-1/2,z-1/2,x
y,-z-1/2,x-1/2
y-1/2,z,-x-1/2

loop_
_atom_site_label
_atom_site_type_symbol
_atom_site_fract_x
_atom_site_fract_y
_atom_site_fract_z
_atom_site_occupancy
_atom_site_U_iso_or_equiv
Cr1 Cr+3 0.5 0.5 0.5 1 0.0
Fe1 Fe+3 0 0 0 1 0.0
F1 F-1 0.1138 0.1408 0.9375 1 0.0
N1 N-3 0.3707 0.1418 0.0741 1 0.0
H3 H+1 0.218 0.052 0.382 1 0.0
H1 H+1 0.1559 0.1687 0.3631 1 0.0
H2 H+1 0.1389 0.0546 0.2862 1 0.0
